data_7133859
loop_
_publ_author_name
'Vijaykumar, Muniyappa'
'Pradhan, Chandini'
'Gonnade, Rajesh G.'
'Punji, Benudhar'

_publ_section_title
;
 Chelation-assisted and steric-controlled selectivity in the Pd-catalyzed
 C-H/C-H oxidative coupling of indoles.
;
_journal_issue 89
_journal_name_full 'Chemical communications (Cambridge, England)'
_journal_page_first 13028
_journal_page_last 13031
_journal_paper_doi 10.1039/d4cc03835e
_journal_volume 60
_journal_year 2024
_chemical_formula_moiety 'C36 H36 N4 O'
_chemical_formula_sum 'C36 H36 N4 O'
_chemical_formula_weight 540.69
_space_group_crystal_system monoclinic
_space_group_IT_number 14
_space_group_name_Hall '-P 2ybc'
_space_group_name_H-M_alt 'P 1 21/c 1'
_atom_sites_solution_hydrogens geom
_atom_sites_solution_primary direct
_atom_sites_solution_secondary 'difference Fourier'
_audit_creation_method SHELXL-2018/3
_audit_update_record
;
2024-06-26 deposited with the CCDC.	2024-10-15 downloaded from the CCDC.
;
_cell_angle_alpha 90
_cell_angle_beta 96.3960(10)
_cell_angle_gamma 90
_cell_formula_units_Z 4
_cell_length_a 10.4599(4)
_cell_length_b 24.1253(8)
_cell_length_c 11.7099(4)
_cell_measurement_reflns_used 9766
_cell_measurement_temperature 100(2)
_cell_measurement_theta_max 32.18
_cell_measurement_theta_min 2.43
_cell_volume 2936.58(18)
_computing_cell_refinement 'SAINT (Bruker, 2016)'
_computing_data_collection 'APEX3 (Bruker, 2016)'
_computing_data_reduction 'SAINT (Bruker, 2016)'
_computing_molecular_graphics 'Bruker SHELXTL, Mercury 2020.20'
_computing_publication_material 'Bruker SHELXTL'
_computing_structure_refinement 'SHELXL-2018/3 (Sheldrick, 2018)'
_computing_structure_solution 'SHELXT 2018/2 (Sheldrick, 2018)'
_diffrn_ambient_temperature 100(2)
_diffrn_detector 'Photon II CPAD Area Detector'
_diffrn_detector_area_resol_mean 7.39
_diffrn_measured_fraction_theta_full 0.996
_diffrn_measured_fraction_theta_max 0.959
_diffrn_measurement_device '\k-geometry diffractometer'
_diffrn_measurement_device_type 'Bruker D8 VENTURE Kappa Duo PHOTON II CPAD'
_diffrn_measurement_method '\f and \w scans'
_diffrn_radiation_monochromator 'multilayer mirrors'
_diffrn_radiation_type MoK\a
_diffrn_radiation_wavelength 0.71073
_diffrn_reflns_av_R_equivalents 0.0622
_diffrn_reflns_av_unetI/netI 0.0414
_diffrn_reflns_Laue_measured_fraction_full 0.996
_diffrn_reflns_Laue_measured_fraction_max 0.959
_diffrn_reflns_limit_h_max 15
_diffrn_reflns_limit_h_min -16
_diffrn_reflns_limit_k_max 36
_diffrn_reflns_limit_k_min -28
_diffrn_reflns_limit_l_max 17
_diffrn_reflns_limit_l_min -17
_diffrn_reflns_number 102626
_diffrn_reflns_point_group_measured_fraction_full 0.996
_diffrn_reflns_point_group_measured_fraction_max 0.959
_diffrn_reflns_theta_full 25.242
_diffrn_reflns_theta_max 33.062
_diffrn_reflns_theta_min 2.133
_diffrn_source 'micro-focus sealed tube'
_diffrn_source_type 'Incoatech I\mS HB'
_exptl_absorpt_coefficient_mu 0.075
_exptl_absorpt_correction_T_max 0.7465
_exptl_absorpt_correction_T_min 0.6591
_exptl_absorpt_correction_type multi-scan
_exptl_absorpt_process_details
;
 SADABS 2016/2: Krause, L., Herbst-Irmer, R., Sheldrick G.M. & Stalke D.,
 J. Appl. Cryst. 48 (2015) 3-10
;
_exptl_crystal_colour colourless
_exptl_crystal_density_diffrn 1.223
_exptl_crystal_description plate
_exptl_crystal_F_000 1152
_exptl_crystal_size_max 0.130
_exptl_crystal_size_mid 0.100
_exptl_crystal_size_min 0.090
_refine_diff_density_max 0.445
_refine_diff_density_min -0.294
_refine_diff_density_rms 0.057
_refine_ls_extinction_method none
_refine_ls_goodness_of_fit_ref 1.073
_refine_ls_hydrogen_treatment constr
_refine_ls_matrix_type full
_refine_ls_number_parameters 376
_refine_ls_number_reflns 10655
_refine_ls_number_restraints 0
_refine_ls_restrained_S_all 1.073
_refine_ls_R_factor_all 0.0795
_refine_ls_R_factor_gt 0.0587
_refine_ls_shift/su_max 0.001
_refine_ls_shift/su_mean 0.000
_refine_ls_structure_factor_coef Fsqd
_refine_ls_weighting_details 'w=1/[\s^2^(Fo^2^)+(0.0531P)^2^+1.5908P] where P=(Fo^2^+2Fc^2^)/3'
_refine_ls_weighting_scheme calc
_refine_ls_wR_factor_gt 0.1309
_refine_ls_wR_factor_ref 0.1416
_reflns_Friedel_coverage 0.000
_reflns_number_gt 8580
_reflns_number_total 10655
_reflns_threshold_expression 'I > 2\s(I)'
_cod_data_source_file d4cc03835e2.cif
_cod_data_source_block comp_26
_cod_depositor_comments
;
The following automatic conversions were performed:

data item '_atom_sites_solution_primary' value 'direct method' was
changed to 'direct'.

Automatic conversion script
Id: cif_fix_values 8170 2020-07-09 18:12:32Z antanas 

 Adding full bibliography for 7133856--7133864.cif.
;
_cod_original_sg_symbol_H-M 'P 21/c'
_cod_database_code 7133859
_shelx_shelxl_version_number 2018/3
_shelx_space_group_comment
;
The symmetry employed for this shelxl refinement is uniquely defined
by the following loop, which should always be used as a source of
symmetry information in preference to the above space-group names.
They are only intended as comments.
;
_shelx_estimated_absorpt_t_min 0.990
_shelx_estimated_absorpt_t_max 0.993

loop_
_space_group_symop_operation_xyz
'x, y, z'
'-x, y+1/2, -z+1/2'
'-x, -y, -z'
'x, -y-1/2, z-1/2'

loop_
_atom_site_label
_atom_site_type_symbol
_atom_site_fract_x
_atom_site_fract_y
_atom_site_fract_z
_atom_site_U_iso_or_equiv
_atom_site_adp_type
_atom_site_occupancy
_atom_site_site_symmetry_order
_atom_site_calc_flag
_atom_site_refinement_flags_posn
_atom_site_refinement_flags_adp
_atom_site_refinement_flags_occupancy
_atom_site_disorder_assembly
_atom_site_disorder_group
O1 O 0.13716(9) 0.64264(4) 0.47527(9) 0.0255(2) Uani 1 1 d . . . . .
N1 N 0.72483(9) 0.65355(4) 0.41626(8) 0.01623(18) Uani 1 1 d . . . . .
N2 N 0.64917(10) 0.69377(4) 0.57637(9) 0.0193(2) Uani 1 1 d . . . . .
N3 N 0.53148(9) 0.58132(4) 0.59857(8) 0.01431(17) Uani 1 1 d . . . . .
N4 N 0.73176(10) 0.55419(4) 0.68612(9) 0.01848(19) Uani 1 1 d . . . . .
C1 C 0.49349(10) 0.61632(5) 0.39308(9) 0.0145(2) Uani 1 1 d . . . . .
C2 C 0.39778(11) 0.59925(5) 0.30751(10) 0.0174(2) Uani 1 1 d . . . . .
H2 H 0.317779 0.586893 0.329383 0.021 Uiso 1 1 calc R U . . .
C3 C 0.41545(11) 0.59969(5) 0.19054(10) 0.0196(2) Uani 1 1 d . . . . .
H3 H 0.346758 0.589042 0.134899 0.024 Uiso 1 1 calc R U . . .
C4 C 0.53182(12) 0.61547(5) 0.15561(10) 0.0186(2) Uani 1 1 d . . . . .
H4 H 0.544559 0.614946 0.076545 0.022 Uiso 1 1 calc R U . . .
C5 C 0.63094(11) 0.63230(5) 0.23898(9) 0.0158(2) Uani 1 1 d . . . . .
C6 C 0.61020(10) 0.63491(5) 0.35652(9) 0.01434(19) Uani 1 1 d . . . . .
C7 C 0.81478(11) 0.66066(5) 0.33759(10) 0.0182(2) Uani 1 1 d . . . . .
H7 H 0.901217 0.672257 0.357295 0.022 Uiso 1 1 calc R U . . .
C8 C 0.76168(11) 0.64871(5) 0.22904(10) 0.0171(2) Uani 1 1 d . . . . .
C9 C 0.82263(12) 0.65248(5) 0.11924(10) 0.0188(2) Uani 1 1 d . . . . .
H9A H 0.875075 0.686707 0.121483 0.023 Uiso 1 1 calc R U . . .
H9B H 0.753462 0.656237 0.054760 0.023 Uiso 1 1 calc R U . . .
C10 C 0.90909(12) 0.60294(5) 0.09348(11) 0.0197(2) Uani 1 1 d . . . . .
C11 C 0.83984(16) 0.54812(6) 0.10694(15) 0.0333(3) Uani 1 1 d . . . . .
H11A H 0.758987 0.547706 0.055866 0.050 Uiso 1 1 calc R U . . .
H11B H 0.821462 0.543964 0.186751 0.050 Uiso 1 1 calc R U . . .
H11C H 0.894563 0.517447 0.086872 0.050 Uiso 1 1 calc R U . . .
C12 C 1.03466(14) 0.60456(7) 0.17386(13) 0.0305(3) Uani 1 1 d . . . . .
H12A H 1.089311 0.573370 0.156440 0.046 Uiso 1 1 calc R U . . .
H12B H 1.015559 0.601860 0.253722 0.046 Uiso 1 1 calc R U . . .
H12C H 1.079607 0.639473 0.162936 0.046 Uiso 1 1 calc R U . . .
C13 C 0.94014(14) 0.60877(6) -0.03069(12) 0.0272(3) Uani 1 1 d . . . . .
H13A H 0.860432 0.606473 -0.083058 0.041 Uiso 1 1 calc R U . . .
H13B H 0.998404 0.578894 -0.048157 0.041 Uiso 1 1 calc R U . . .
H13C H 0.981468 0.644664 -0.040313 0.041 Uiso 1 1 calc R U . . .
C14 C 0.74818(11) 0.67106(5) 0.53191(10) 0.0163(2) Uani 1 1 d . . . . .
C15 C 0.87050(12) 0.66498(5) 0.59124(11) 0.0205(2) Uani 1 1 d . . . . .
H15 H 0.939199 0.649284 0.555453 0.025 Uiso 1 1 calc R U . . .
C16 C 0.88792(13) 0.68266(6) 0.70409(11) 0.0238(3) Uani 1 1 d . . . . .
H16 H 0.970017 0.679641 0.747351 0.029 Uiso 1 1 calc R U . . .
C17 C 0.78527(13) 0.70481(6) 0.75399(11) 0.0235(2) Uani 1 1 d . . . . .
H17 H 0.795047 0.716462 0.831968 0.028 Uiso 1 1 calc R U . . .
C18 C 0.66825(13) 0.70949(5) 0.68711(11) 0.0227(2) Uani 1 1 d . . . . .
H18 H 0.597652 0.724585 0.721164 0.027 Uiso 1 1 calc R U . . .
C19 C 0.46120(10) 0.61217(5) 0.51192(9) 0.0144(2) Uani 1 1 d . . . . .
C20 C 0.35167(11) 0.63194(5) 0.55251(9) 0.0150(2) Uani 1 1 d . . . . .
C21 C 0.35165(11) 0.61245(5) 0.66832(9) 0.0155(2) Uani 1 1 d . . . . .
C22 C 0.46576(11) 0.58189(5) 0.69573(9) 0.0147(2) Uani 1 1 d . . . . .
C23 C 0.49278(12) 0.55505(5) 0.80154(10) 0.0183(2) Uani 1 1 d . . . . .
H23 H 0.569547 0.534252 0.819231 0.022 Uiso 1 1 calc R U . . .
C24 C 0.40304(12) 0.56003(5) 0.87954(10) 0.0209(2) Uani 1 1 d . . . . .
H24 H 0.418617 0.542062 0.951940 0.025 Uiso 1 1 calc R U . . .
C25 C 0.28969(12) 0.59095(6) 0.85427(11) 0.0217(2) Uani 1 1 d . . . . .
H25 H 0.230703 0.593991 0.910054 0.026 Uiso 1 1 calc R U . . .
C26 C 0.26289(12) 0.61704(5) 0.74918(10) 0.0193(2) Uani 1 1 d . . . . .
H26 H 0.185782 0.637676 0.732071 0.023 Uiso 1 1 calc R U . . .
C27 C 0.24253(11) 0.66455(5) 0.49199(10) 0.0165(2) Uani 1 1 d . . . . .
C28 C 0.25936(11) 0.72630(5) 0.46773(10) 0.0186(2) Uani 1 1 d . . . . .
C29 C 0.28143(15) 0.75447(6) 0.58639(12) 0.0297(3) Uani 1 1 d . . . . .
H29A H 0.290502 0.794552 0.576302 0.045 Uiso 1 1 calc R U . . .
H29B H 0.359928 0.739707 0.629159 0.045 Uiso 1 1 calc R U . . .
H29C H 0.207879 0.747076 0.629160 0.045 Uiso 1 1 calc R U . . .
C30 C 0.13643(13) 0.74890(6) 0.40121(13) 0.0271(3) Uani 1 1 d . . . . .
H30A H 0.146770 0.788578 0.386845 0.041 Uiso 1 1 calc R U . . .
H30B H 0.064005 0.743323 0.446332 0.041 Uiso 1 1 calc R U . . .
H30C H 0.119663 0.729290 0.327772 0.041 Uiso 1 1 calc R U . . .
C31 C 0.37519(12) 0.73829(6) 0.40245(12) 0.0243(3) Uani 1 1 d . . . . .
H31A H 0.364523 0.718929 0.328422 0.036 Uiso 1 1 calc R U . . .
H31B H 0.453924 0.725332 0.447795 0.036 Uiso 1 1 calc R U . . .
H31C H 0.381301 0.778270 0.389325 0.036 Uiso 1 1 calc R U . . .
C32 C 0.64828(11) 0.55212(5) 0.59161(10) 0.0149(2) Uani 1 1 d . . . . .
C33 C 0.66975(11) 0.52314(5) 0.49257(10) 0.0173(2) Uani 1 1 d . . . . .
H33 H 0.606461 0.521992 0.427791 0.021 Uiso 1 1 calc R U . . .
C34 C 0.78640(12) 0.49605(5) 0.49170(11) 0.0213(2) Uani 1 1 d . . . . .
H34 H 0.805647 0.476656 0.425113 0.026 Uiso 1 1 calc R U . . .
C35 C 0.87478(12) 0.49758(6) 0.58917(12) 0.0237(3) Uani 1 1 d . . . . .
H35 H 0.955155 0.479072 0.591020 0.028 Uiso 1 1 calc R U . . .
C36 C 0.84278(12) 0.52674(5) 0.68355(11) 0.0224(2) Uani 1 1 d . . . . .
H36 H 0.903042 0.527356 0.750527 0.027 Uiso 1 1 calc R U . . .

loop_
_atom_site_aniso_label
_atom_site_aniso_U_11
_atom_site_aniso_U_22
_atom_site_aniso_U_33
_atom_site_aniso_U_23
_atom_site_aniso_U_13
_atom_site_aniso_U_12
O1 0.0153(4) 0.0277(5) 0.0333(5) 0.0007(4) 0.0011(4) 0.0007(3)
N1 0.0135(4) 0.0209(5) 0.0143(4) -0.0017(3) 0.0017(3) -0.0018(3)
N2 0.0185(5) 0.0216(5) 0.0176(4) -0.0034(4) 0.0005(4) 0.0018(4)
N3 0.0123(4) 0.0181(4) 0.0127(4) -0.0005(3) 0.0021(3) 0.0024(3)
N4 0.0155(5) 0.0198(5) 0.0198(5) 0.0003(4) 0.0004(4) 0.0015(4)
C1 0.0121(5) 0.0184(5) 0.0131(4) -0.0005(4) 0.0022(4) 0.0020(4)
C2 0.0125(5) 0.0237(5) 0.0159(5) -0.0014(4) 0.0017(4) 0.0001(4)
C3 0.0155(5) 0.0280(6) 0.0149(5) -0.0028(4) -0.0001(4) 0.0003(4)
C4 0.0176(5) 0.0258(6) 0.0125(5) -0.0004(4) 0.0020(4) 0.0021(4)
C5 0.0158(5) 0.0185(5) 0.0135(5) 0.0011(4) 0.0029(4) 0.0019(4)
C6 0.0127(5) 0.0175(5) 0.0127(4) -0.0007(4) 0.0013(4) 0.0007(4)
C7 0.0155(5) 0.0214(5) 0.0185(5) 0.0006(4) 0.0049(4) -0.0027(4)
C8 0.0167(5) 0.0180(5) 0.0173(5) 0.0013(4) 0.0051(4) 0.0000(4)
C9 0.0195(5) 0.0204(5) 0.0175(5) 0.0027(4) 0.0069(4) 0.0011(4)
C10 0.0176(5) 0.0212(5) 0.0213(5) 0.0022(4) 0.0069(4) 0.0007(4)
C11 0.0344(8) 0.0211(6) 0.0477(9) -0.0020(6) 0.0196(7) -0.0021(5)
C12 0.0231(6) 0.0393(8) 0.0291(7) 0.0034(6) 0.0028(5) 0.0073(6)
C13 0.0262(6) 0.0341(7) 0.0233(6) -0.0005(5) 0.0115(5) 0.0031(5)
C14 0.0163(5) 0.0174(5) 0.0149(5) -0.0006(4) 0.0008(4) -0.0028(4)
C15 0.0148(5) 0.0268(6) 0.0198(5) -0.0006(4) 0.0011(4) -0.0015(4)
C16 0.0188(6) 0.0303(6) 0.0210(6) -0.0002(5) -0.0036(4) -0.0042(5)
C17 0.0270(6) 0.0253(6) 0.0173(5) -0.0037(5) -0.0019(5) -0.0035(5)
C18 0.0242(6) 0.0240(6) 0.0199(5) -0.0057(5) 0.0019(4) 0.0014(5)
C19 0.0126(5) 0.0182(5) 0.0124(4) -0.0007(4) 0.0013(4) 0.0005(4)
C20 0.0135(5) 0.0178(5) 0.0136(5) -0.0006(4) 0.0020(4) 0.0017(4)
C21 0.0150(5) 0.0173(5) 0.0144(5) -0.0023(4) 0.0026(4) 0.0001(4)
C22 0.0141(5) 0.0164(5) 0.0137(5) -0.0018(4) 0.0025(4) 0.0003(4)
C23 0.0190(5) 0.0197(5) 0.0160(5) 0.0005(4) 0.0018(4) 0.0005(4)
C24 0.0235(6) 0.0238(6) 0.0158(5) 0.0011(4) 0.0039(4) -0.0020(5)
C25 0.0224(6) 0.0261(6) 0.0180(5) -0.0019(4) 0.0086(4) -0.0006(5)
C26 0.0167(5) 0.0232(5) 0.0187(5) -0.0027(4) 0.0061(4) 0.0015(4)
C27 0.0138(5) 0.0220(5) 0.0139(5) -0.0022(4) 0.0026(4) 0.0027(4)
C28 0.0156(5) 0.0209(5) 0.0187(5) 0.0012(4) -0.0001(4) 0.0030(4)
C29 0.0363(8) 0.0259(6) 0.0262(6) -0.0073(5) 0.0002(6) 0.0031(6)
C30 0.0177(6) 0.0277(6) 0.0349(7) 0.0069(5) -0.0020(5) 0.0050(5)
C31 0.0186(6) 0.0251(6) 0.0295(6) 0.0067(5) 0.0039(5) 0.0016(5)
C32 0.0122(5) 0.0144(5) 0.0185(5) -0.0002(4) 0.0030(4) 0.0008(4)
C33 0.0160(5) 0.0171(5) 0.0192(5) -0.0016(4) 0.0035(4) -0.0002(4)
C34 0.0209(6) 0.0190(5) 0.0255(6) -0.0013(4) 0.0092(5) 0.0017(4)
C35 0.0161(5) 0.0233(6) 0.0324(7) 0.0031(5) 0.0062(5) 0.0056(4)
C36 0.0158(5) 0.0253(6) 0.0254(6) 0.0032(5) -0.0006(4) 0.0028(4)

loop_
_atom_type_symbol
_atom_type_description
_atom_type_scat_dispersion_real
_atom_type_scat_dispersion_imag
_atom_type_scat_source
C C 0.0033 0.0016 'International Tables Vol C Tables 4.2.6.8 and 6.1.1.4'
H H 0.0000 0.0000 'International Tables Vol C Tables 4.2.6.8 and 6.1.1.4'
N N 0.0061 0.0033 'International Tables Vol C Tables 4.2.6.8 and 6.1.1.4'
O O 0.0106 0.0060 'International Tables Vol C Tables 4.2.6.8 and 6.1.1.4'

loop_
_geom_angle_atom_site_label_1
_geom_angle_atom_site_label_2
_geom_angle_atom_site_label_3
_geom_angle
_geom_angle_site_symmetry_1
_geom_angle_site_symmetry_3
_geom_angle_publ_flag
C6 N1 C7 108.25(9) . . ?
C6 N1 C14 128.64(10) . . ?
C7 N1 C14 122.49(10) . . ?
C14 N2 C18 117.13(11) . . ?
C22 N3 C19 108.65(9) . . ?
C22 N3 C32 123.88(9) . . ?
C19 N3 C32 127.44(9) . . ?
C32 N4 C36 116.90(11) . . ?
C2 C1 C6 116.82(10) . . ?
C2 C1 C19 115.88(10) . . ?
C6 C1 C19 127.30(10) . . ?
C1 C2 C3 122.43(11) . . ?
C1 C2 H2 118.8 . . ?
C3 C2 H2 118.8 . . ?
C4 C3 C2 120.54(11) . . ?
C4 C3 H3 119.7 . . ?
C2 C3 H3 119.7 . . ?
C3 C4 C5 118.78(10) . . ?
C3 C4 H4 120.6 . . ?
C5 C4 H4 120.6 . . ?
C4 C5 C6 120.48(10) . . ?
C4 C5 C8 131.14(10) . . ?
C6 C5 C8 108.38(10) . . ?
N1 C6 C1 132.48(10) . . ?
N1 C6 C5 106.58(10) . . ?
C1 C6 C5 120.75(10) . . ?
C8 C7 N1 110.79(10) . . ?
C8 C7 H7 124.6 . . ?
N1 C7 H7 124.6 . . ?
C7 C8 C5 105.98(10) . . ?
C7 C8 C9 128.30(11) . . ?
C5 C8 C9 125.71(11) . . ?
C8 C9 C10 115.68(10) . . ?
C8 C9 H9A 108.4 . . ?
C10 C9 H9A 108.4 . . ?
C8 C9 H9B 108.4 . . ?
C10 C9 H9B 108.4 . . ?
H9A C9 H9B 107.4 . . ?
C11 C10 C12 110.12(12) . . ?
C11 C10 C13 109.35(12) . . ?
C12 C10 C13 108.89(11) . . ?
C11 C10 C9 110.79(10) . . ?
C12 C10 C9 109.92(11) . . ?
C13 C10 C9 107.72(10) . . ?
C10 C11 H11A 109.5 . . ?
C10 C11 H11B 109.5 . . ?
H11A C11 H11B 109.5 . . ?
C10 C11 H11C 109.5 . . ?
H11A C11 H11C 109.5 . . ?
H11B C11 H11C 109.5 . . ?
C10 C12 H12A 109.5 . . ?
C10 C12 H12B 109.5 . . ?
H12A C12 H12B 109.5 . . ?
C10 C12 H12C 109.5 . . ?
H12A C12 H12C 109.5 . . ?
H12B C12 H12C 109.5 . . ?
C10 C13 H13A 109.5 . . ?
C10 C13 H13B 109.5 . . ?
H13A C13 H13B 109.5 . . ?
C10 C13 H13C 109.5 . . ?
H13A C13 H13C 109.5 . . ?
H13B C13 H13C 109.5 . . ?
N2 C14 C15 124.09(11) . . ?
N2 C14 N1 116.09(10) . . ?
C15 C14 N1 119.80(11) . . ?
C16 C15 C14 117.40(12) . . ?
C16 C15 H15 121.3 . . ?
C14 C15 H15 121.3 . . ?
C15 C16 C17 119.79(12) . . ?
C15 C16 H16 120.1 . . ?
C17 C16 H16 120.1 . . ?
C18 C17 C16 118.13(12) . . ?
C18 C17 H17 120.9 . . ?
C16 C17 H17 120.9 . . ?
N2 C18 C17 123.39(12) . . ?
N2 C18 H18 118.3 . . ?
C17 C18 H18 118.3 . . ?
C20 C19 N3 108.95(9) . . ?
C20 C19 C1 126.28(10) . . ?
N3 C19 C1 124.37(10) . . ?
C19 C20 C21 107.53(10) . . ?
C19 C20 C27 129.76(10) . . ?
C21 C20 C27 122.59(10) . . ?
C26 C21 C22 119.68(11) . . ?
C26 C21 C20 132.99(11) . . ?
C22 C21 C20 107.29(10) . . ?
N3 C22 C23 130.49(10) . . ?
N3 C22 C21 107.56(9) . . ?
C23 C22 C21 121.76(10) . . ?
C24 C23 C22 117.31(11) . . ?
C24 C23 H23 121.3 . . ?
C22 C23 H23 121.3 . . ?
C23 C24 C25 121.68(11) . . ?
C23 C24 H24 119.2 . . ?
C25 C24 H24 119.2 . . ?
C26 C25 C24 120.80(11) . . ?
C26 C25 H25 119.6 . . ?
C24 C25 H25 119.6 . . ?
C25 C26 C21 118.76(11) . . ?
C25 C26 H26 120.6 . . ?
C21 C26 H26 120.6 . . ?
O1 C27 C20 118.45(11) . . ?
O1 C27 C28 120.87(11) . . ?
C20 C27 C28 120.11(10) . . ?
C30 C28 C31 110.25(11) . . ?
C30 C28 C27 109.53(10) . . ?
C31 C28 C27 112.98(10) . . ?
C30 C28 C29 109.60(11) . . ?
C31 C28 C29 108.65(11) . . ?
C27 C28 C29 105.71(10) . . ?
C28 C29 H29A 109.5 . . ?
C28 C29 H29B 109.5 . . ?
H29A C29 H29B 109.5 . . ?
C28 C29 H29C 109.5 . . ?
H29A C29 H29C 109.5 . . ?
H29B C29 H29C 109.5 . . ?
C28 C30 H30A 109.5 . . ?
C28 C30 H30B 109.5 . . ?
H30A C30 H30B 109.5 . . ?
C28 C30 H30C 109.5 . . ?
H30A C30 H30C 109.5 . . ?
H30B C30 H30C 109.5 . . ?
C28 C31 H31A 109.5 . . ?
C28 C31 H31B 109.5 . . ?
H31A C31 H31B 109.5 . . ?
C28 C31 H31C 109.5 . . ?
H31A C31 H31C 109.5 . . ?
H31B C31 H31C 109.5 . . ?
N4 C32 C33 123.96(11) . . ?
N4 C32 N3 114.97(10) . . ?
C33 C32 N3 121.06(10) . . ?
C34 C33 C32 117.81(11) . . ?
C34 C33 H33 121.1 . . ?
C32 C33 H33 121.1 . . ?
C33 C34 C35 119.24(11) . . ?
C33 C34 H34 120.4 . . ?
C35 C34 H34 120.4 . . ?
C36 C35 C34 118.22(11) . . ?
C36 C35 H35 120.9 . . ?
C34 C35 H35 120.9 . . ?
N4 C36 C35 123.85(12) . . ?
N4 C36 H36 118.1 . . ?
C35 C36 H36 118.1 . . ?

loop_
_geom_bond_atom_site_label_1
_geom_bond_atom_site_label_2
_geom_bond_distance
_geom_bond_site_symmetry_2
_geom_bond_publ_flag
O1 C27 1.2183(15) . ?
N1 C6 1.3937(14) . ?
N1 C7 1.3987(15) . ?
N1 C14 1.4137(14) . ?
N2 C14 1.3281(15) . ?
N2 C18 1.3445(16) . ?
N3 C22 1.3933(14) . ?
N3 C19 1.3993(14) . ?
N3 C32 1.4204(14) . ?
N4 C32 1.3321(15) . ?
N4 C36 1.3400(16) . ?
C1 C2 1.3972(15) . ?
C1 C6 1.4110(15) . ?
C1 C19 1.4715(15) . ?
C2 C3 1.4024(16) . ?
C2 H2 0.9500 . ?
C3 C4 1.3802(17) . ?
C3 H3 0.9500 . ?
C4 C5 1.4026(16) . ?
C4 H4 0.9500 . ?
C5 C6 1.4185(15) . ?
C5 C8 1.4408(16) . ?
C7 C8 1.3601(17) . ?
C7 H7 0.9500 . ?
C8 C9 1.5002(16) . ?
C9 C10 1.5487(17) . ?
C9 H9A 0.9900 . ?
C9 H9B 0.9900 . ?
C10 C11 1.5245(19) . ?
C10 C12 1.5288(19) . ?
C10 C13 1.5311(18) . ?
C11 H11A 0.9800 . ?
C11 H11B 0.9800 . ?
C11 H11C 0.9800 . ?
C12 H12A 0.9800 . ?
C12 H12B 0.9800 . ?
C12 H12C 0.9800 . ?
C13 H13A 0.9800 . ?
C13 H13B 0.9800 . ?
C13 H13C 0.9800 . ?
C14 C15 1.3939(16) . ?
C15 C16 1.3812(18) . ?
C15 H15 0.9500 . ?
C16 C17 1.3855(19) . ?
C16 H16 0.9500 . ?
C17 C18 1.3823(18) . ?
C17 H17 0.9500 . ?
C18 H18 0.9500 . ?
C19 C20 1.3737(15) . ?
C20 C21 1.4353(15) . ?
C20 C27 1.4981(16) . ?
C21 C26 1.4023(16) . ?
C21 C22 1.4092(16) . ?
C22 C23 1.3987(16) . ?
C23 C24 1.3858(17) . ?
C23 H23 0.9500 . ?
C24 C25 1.4042(18) . ?
C24 H24 0.9500 . ?
C25 C26 1.3828(18) . ?
C25 H25 0.9500 . ?
C26 H26 0.9500 . ?
C27 C28 1.5306(17) . ?
C28 C30 1.5279(17) . ?
C28 C31 1.5304(18) . ?
C28 C29 1.5408(18) . ?
C29 H29A 0.9800 . ?
C29 H29B 0.9800 . ?
C29 H29C 0.9800 . ?
C30 H30A 0.9800 . ?
C30 H30B 0.9800 . ?
C30 H30C 0.9800 . ?
C31 H31A 0.9800 . ?
C31 H31B 0.9800 . ?
C31 H31C 0.9800 . ?
C32 C33 1.3937(16) . ?
C33 C34 1.3851(17) . ?
C33 H33 0.9500 . ?
C34 C35 1.3869(19) . ?
C34 H34 0.9500 . ?
C35 C36 1.3823(19) . ?
C35 H35 0.9500 . ?
C36 H36 0.9500 . ?

loop_
_geom_hbond_atom_site_label_D
_geom_hbond_atom_site_label_H
_geom_hbond_atom_site_label_A
_geom_hbond_distance_DH
_geom_hbond_distance_HA
_geom_hbond_distance_DA
_geom_hbond_angle_DHA
_geom_hbond_site_symmetry_A
_geom_hbond_publ_flag
C15 H15 O1 0.95 2.37 3.2800(16) 159.7 1_655 yes
C23 H23 N4 0.95 2.48 2.9713(16) 112.5 . yes

loop_
_geom_torsion_atom_site_label_1
_geom_torsion_atom_site_label_2
_geom_torsion_atom_site_label_3
_geom_torsion_atom_site_label_4
_geom_torsion
_geom_torsion_site_symmetry_1
_geom_torsion_site_symmetry_2
_geom_torsion_site_symmetry_3
_geom_torsion_site_symmetry_4
_geom_torsion_publ_flag
C6 C1 C2 C3 0.67(17) . . . . ?
C19 C1 C2 C3 -178.63(11) . . . . ?
C1 C2 C3 C4 2.32(19) . . . . ?
C2 C3 C4 C5 -1.50(19) . . . . ?
C3 C4 C5 C6 -2.23(18) . . . . ?
C3 C4 C5 C8 177.37(12) . . . . ?
C7 N1 C6 C1 173.15(12) . . . . ?
C14 N1 C6 C1 -15.8(2) . . . . ?
C7 N1 C6 C5 -1.64(13) . . . . ?
C14 N1 C6 C5 169.41(11) . . . . ?
C2 C1 C6 N1 -178.59(12) . . . . ?
C19 C1 C6 N1 0.6(2) . . . . ?
C2 C1 C6 C5 -4.41(16) . . . . ?
C19 C1 C6 C5 174.81(11) . . . . ?
C4 C5 C6 N1 -179.17(11) . . . . ?
C8 C5 C6 N1 1.15(13) . . . . ?
C4 C5 C6 C1 5.31(17) . . . . ?
C8 C5 C6 C1 -174.37(10) . . . . ?
C6 N1 C7 C8 1.58(14) . . . . ?
C14 N1 C7 C8 -170.14(11) . . . . ?
N1 C7 C8 C5 -0.82(14) . . . . ?
N1 C7 C8 C9 178.01(11) . . . . ?
C4 C5 C8 C7 -179.85(13) . . . . ?
C6 C5 C8 C7 -0.22(13) . . . . ?
C4 C5 C8 C9 1.3(2) . . . . ?
C6 C5 C8 C9 -179.09(11) . . . . ?
C7 C8 C9 C10 81.09(16) . . . . ?
C5 C8 C9 C10 -100.29(14) . . . . ?
C8 C9 C10 C11 49.50(15) . . . . ?
C8 C9 C10 C12 -72.43(14) . . . . ?
C8 C9 C10 C13 169.06(11) . . . . ?
C18 N2 C14 C15 -2.96(18) . . . . ?
C18 N2 C14 N1 178.39(11) . . . . ?
C6 N1 C14 N2 -29.66(17) . . . . ?
C7 N1 C14 N2 140.25(12) . . . . ?
C6 N1 C14 C15 151.63(12) . . . . ?
C7 N1 C14 C15 -38.46(17) . . . . ?
N2 C14 C15 C16 1.55(19) . . . . ?
N1 C14 C15 C16 -179.85(11) . . . . ?
C14 C15 C16 C17 0.69(19) . . . . ?
C15 C16 C17 C18 -1.3(2) . . . . ?
C14 N2 C18 C17 2.23(19) . . . . ?
C16 C17 C18 N2 -0.1(2) . . . . ?
C22 N3 C19 C20 -0.40(13) . . . . ?
C32 N3 C19 C20 177.71(11) . . . . ?
C22 N3 C19 C1 -173.55(10) . . . . ?
C32 N3 C19 C1 4.56(18) . . . . ?
C2 C1 C19 C20 -49.97(16) . . . . ?
C6 C1 C19 C20 130.81(13) . . . . ?
C2 C1 C19 N3 121.99(12) . . . . ?
C6 C1 C19 N3 -57.23(17) . . . . ?
N3 C19 C20 C21 -0.68(13) . . . . ?
C1 C19 C20 C21 172.31(11) . . . . ?
N3 C19 C20 C27 -176.66(11) . . . . ?
C1 C19 C20 C27 -3.7(2) . . . . ?
C19 C20 C21 C26 -176.28(13) . . . . ?
C27 C20 C21 C26 0.1(2) . . . . ?
C19 C20 C21 C22 1.49(13) . . . . ?
C27 C20 C21 C22 177.82(10) . . . . ?
C19 N3 C22 C23 176.27(12) . . . . ?
C32 N3 C22 C23 -1.92(19) . . . . ?
C19 N3 C22 C21 1.33(12) . . . . ?
C32 N3 C22 C21 -176.86(10) . . . . ?
C26 C21 C22 N3 176.39(10) . . . . ?
C20 C21 C22 N3 -1.72(13) . . . . ?
C26 C21 C22 C23 0.92(17) . . . . ?
C20 C21 C22 C23 -177.20(11) . . . . ?
N3 C22 C23 C24 -174.88(12) . . . . ?
C21 C22 C23 C24 -0.55(17) . . . . ?
C22 C23 C24 C25 -0.36(18) . . . . ?
C23 C24 C25 C26 0.9(2) . . . . ?
C24 C25 C26 C21 -0.53(19) . . . . ?
C22 C21 C26 C25 -0.36(18) . . . . ?
C20 C21 C26 C25 177.18(13) . . . . ?
C19 C20 C27 O1 112.95(14) . . . . ?
C21 C20 C27 O1 -62.50(16) . . . . ?
C19 C20 C27 C28 -75.65(16) . . . . ?
C21 C20 C27 C28 108.90(13) . . . . ?
O1 C27 C28 C30 -11.16(16) . . . . ?
C20 C27 C28 C30 177.65(10) . . . . ?
O1 C27 C28 C31 -134.48(12) . . . . ?
C20 C27 C28 C31 54.34(14) . . . . ?
O1 C27 C28 C29 106.83(13) . . . . ?
C20 C27 C28 C29 -64.35(13) . . . . ?
C36 N4 C32 C33 0.46(18) . . . . ?
C36 N4 C32 N3 179.40(10) . . . . ?
C22 N3 C32 N4 -39.96(15) . . . . ?
C19 N3 C32 N4 142.19(11) . . . . ?
C22 N3 C32 C33 139.01(12) . . . . ?
C19 N3 C32 C33 -38.84(17) . . . . ?
N4 C32 C33 C34 -1.68(18) . . . . ?
N3 C32 C33 C34 179.44(11) . . . . ?
C32 C33 C34 C35 1.66(18) . . . . ?
C33 C34 C35 C36 -0.55(19) . . . . ?
C32 N4 C36 C35 0.79(19) . . . . ?
C34 C35 C36 N4 -0.7(2) . . . . ?
